data_7713985
loop_
_publ_author_name
'SCHILTZ, pauline'
'Casaretto, Nicolas'
'Bourcier, Sophie'
'Gosmini, Corinne'
'Auffrant, Audrey'

_publ_section_title
;
 Phosphinoquinoline supported CoII, NiII, and FeII complexes: divergent
 behaviour upon reduction
;
_journal_name_full 'Dalton Transactions'
_journal_paper_doi 10.1039/D3DT02441E
_journal_year 2023
_chemical_formula_moiety 'C15 H20 Br0.5 Co0.5 N P'
_chemical_formula_sum 'C15 H20 Br0.5 Co0.5 N P'
_chemical_formula_weight 314.71
_space_group_crystal_system orthorhombic
_space_group_IT_number 70
_space_group_name_Hall '-F 2uv 2vw'
_space_group_name_H-M_alt 'F d d d :2'
_atom_sites_solution_hydrogens geom
_atom_sites_solution_primary dual
_audit_creation_date 2020-07-21
_audit_creation_method
;
Olex2 1.3
(compiled 2020.06.28 svn.raecde09e for OlexSys, GUI svn.r6132)
;
_audit_update_record
;
2023-07-26 deposited with the CCDC.	2023-09-18 downloaded from the CCDC.
;
_cell_angle_alpha 90
_cell_angle_beta 90
_cell_angle_gamma 90
_cell_formula_units_Z 32
_cell_length_a 21.7708(17)
_cell_length_b 22.4926(19)
_cell_length_c 24.322(2)
_cell_measurement_reflns_used 3078
_cell_measurement_temperature 150.0
_cell_measurement_theta_max 21.578
_cell_measurement_theta_min 2.466
_cell_volume 11910.0(17)
_computing_cell_refinement 'SAINT V8.38A (Bruker, 2018)'
_computing_data_reduction 'SAINT V8.38A (Bruker, 2018)'
_computing_molecular_graphics 'Olex2 1.3 (Dolomanov et al., 2009)'
_computing_publication_material 'Olex2 1.3 (Dolomanov et al., 2009)'
_computing_structure_refinement 'SHELXL 2018/3 (Sheldrick, 2015)'
_computing_structure_solution 'SHELXT 2014/5 (Sheldrick, 2014)'
_diffrn_ambient_temperature 150.0
_diffrn_measured_fraction_theta_full 0.999
_diffrn_measured_fraction_theta_max 0.999
_diffrn_measurement_device_type 'Bruker APEX-II CCD'
_diffrn_measurement_method '\f and \w scans'
_diffrn_radiation_type MoK\a
_diffrn_radiation_wavelength 0.71073
_diffrn_reflns_av_R_equivalents 0.1139
_diffrn_reflns_av_unetI/netI 0.0449
_diffrn_reflns_Laue_measured_fraction_full 0.999
_diffrn_reflns_Laue_measured_fraction_max 0.999
_diffrn_reflns_limit_h_max 28
_diffrn_reflns_limit_h_min -28
_diffrn_reflns_limit_k_max 29
_diffrn_reflns_limit_k_min -29
_diffrn_reflns_limit_l_max 32
_diffrn_reflns_limit_l_min -30
_diffrn_reflns_number 54844
_diffrn_reflns_point_group_measured_fraction_full 0.999
_diffrn_reflns_point_group_measured_fraction_max 0.999
_diffrn_reflns_theta_full 25.242
_diffrn_reflns_theta_max 28.279
_diffrn_reflns_theta_min 2.511
_diffrn_source_current 31.0
_diffrn_source_power 1.705
_diffrn_source_voltage 55.0
_diffrn_standards_number 0
_exptl_absorpt_coefficient_mu 2.047
_exptl_absorpt_correction_T_max 0.7463
_exptl_absorpt_correction_T_min 0.6853
_exptl_absorpt_correction_type multi-scan
_exptl_absorpt_process_details
;
SADABS-2016/2 (Bruker,2016/2) was used for absorption correction.
wR2(int) was 0.0919 before and 0.0757 after correction.
The Ratio of minimum to maximum transmission is 0.9183.
The \l/2 correction factor is Not present.
;
_exptl_crystal_colour 'dark brown'
_exptl_crystal_colour_modifier dark
_exptl_crystal_colour_primary brown
_exptl_crystal_density_diffrn 1.404
_exptl_crystal_description block
_exptl_crystal_F_000 5216
_exptl_crystal_size_max 0.16
_exptl_crystal_size_mid 0.08
_exptl_crystal_size_min 0.08
_refine_diff_density_max 0.487
_refine_diff_density_min -0.400
_refine_diff_density_rms 0.083
_refine_ls_extinction_method none
_refine_ls_goodness_of_fit_ref 1.011
_refine_ls_hydrogen_treatment constr
_refine_ls_matrix_type full
_refine_ls_number_parameters 168
_refine_ls_number_reflns 3697
_refine_ls_number_restraints 0
_refine_ls_restrained_S_all 1.011
_refine_ls_R_factor_all 0.0571
_refine_ls_R_factor_gt 0.0322
_refine_ls_shift/su_max 0.002
_refine_ls_shift/su_mean 0.000
_refine_ls_structure_factor_coef Fsqd
_refine_ls_weighting_details 'w=1/[\s^2^(Fo^2^)+(0.0160P)^2^+56.3210P] where P=(Fo^2^+2Fc^2^)/3'
_refine_ls_weighting_scheme calc
_refine_ls_wR_factor_gt 0.0643
_refine_ls_wR_factor_ref 0.0750
_reflns_Friedel_coverage 0.000
_reflns_number_gt 2717
_reflns_number_total 3697
_reflns_threshold_expression 'I > 2\s(I)'
_cod_data_source_file d3dt02441e2.cif
_cod_data_source_block psc96_1_0m
_cod_original_cell_volume 11910.1(17)
_cod_original_sg_symbol_H-M 'F d d d'
_cod_original_formula_sum 'C15 H20 Br0.50 Co0.50 N P'
_cod_database_code 7713985
_shelx_shelxl_version_number 2018/3
_shelx_space_group_comment
;
The symmetry employed for this shelxl refinement is uniquely defined
by the following loop, which should always be used as a source of
symmetry information in preference to the above space-group names.
They are only intended as comments.
;
_shelx_estimated_absorpt_t_max 0.853
_shelx_estimated_absorpt_t_min 0.735
_olex2_refinement_description
;
1. Fixed Uiso
 At 1.2 times of:
  All C(H) groups
 At 1.5 times of:
  All C(H,H,H) groups
2.a Ternary CH refined with riding coordinates:
 C10(H10), C13(H13)
2.b Aromatic/amide H refined with riding coordinates:
 C1(H1), C2(H2), C3(H3), C6(H6), C7(H7), C8(H8)
2.c Idealised Me refined as rotating group:
 C11(H11A,H11B,H11C), C12(H12A,H12B,H12C), C14(H14A,H14B,H14C), C15(H15A,H15B,
 H15C)
;
_olex2_submission_special_instructions 'No special instructions were received'

loop_
_space_group_symop_operation_xyz
'x, y, z'
'x, -y+1/4, -z+1/4'
'-x+1/4, y, -z+1/4'
'-x+1/4, -y+1/4, z'
'x, y+1/2, z+1/2'
'x, -y+3/4, -z+3/4'
'-x+1/4, y+1/2, -z+3/4'
'-x+1/4, -y+3/4, z+1/2'
'x+1/2, y, z+1/2'
'x+1/2, -y+1/4, -z+3/4'
'-x+3/4, y, -z+3/4'
'-x+3/4, -y+1/4, z+1/2'
'x+1/2, y+1/2, z'
'x+1/2, -y+3/4, -z+1/4'
'-x+3/4, y+1/2, -z+1/4'
'-x+3/4, -y+3/4, z'
'-x, -y, -z'
'-x, y-1/4, z-1/4'
'x-1/4, -y, z-1/4'
'x-1/4, y-1/4, -z'
'-x, -y+1/2, -z+1/2'
'-x, y+1/4, z+1/4'
'x-1/4, -y+1/2, z+1/4'
'x-1/4, y+1/4, -z+1/2'
'-x+1/2, -y, -z+1/2'
'-x+1/2, y-1/4, z+1/4'
'x+1/4, -y, z+1/4'
'x+1/4, y-1/4, -z+1/2'
'-x+1/2, -y+1/2, -z'
'-x+1/2, y+1/4, z-1/4'
'x+1/4, -y+1/2, z-1/4'
'x+1/4, y+1/4, -z'

loop_
_atom_site_label
_atom_site_type_symbol
_atom_site_fract_x
_atom_site_fract_y
_atom_site_fract_z
_atom_site_U_iso_or_equiv
_atom_site_adp_type
_atom_site_occupancy
_atom_site_site_symmetry_order
_atom_site_calc_flag
_atom_site_refinement_flags_posn
_atom_site_refinement_flags_adp
_atom_site_refinement_flags_occupancy
_atom_site_disorder_assembly
_atom_site_disorder_group
Br1 Br 0.625000 0.625000 0.52056(2) 0.02006(9) Uani 1 2 d S T P . .
Co1 Co 0.625000 0.625000 0.41789(2) 0.01541(10) Uani 1 2 d S T P . .
P1 P 0.68401(3) 0.55932(3) 0.37032(3) 0.01634(13) Uani 1 1 d . . . . .
N1 N 0.56165(9) 0.54985(8) 0.41398(8) 0.0173(4) Uani 1 1 d . . . . .
C1 C 0.50906(11) 0.54907(11) 0.44168(10) 0.0226(5) Uani 1 1 d . . . . .
H1 H 0.504034 0.576666 0.470904 0.027 Uiso 1 1 calc R U . . .
C2 C 0.46052(11) 0.50995(12) 0.43037(11) 0.0260(6) Uani 1 1 d . . . . .
H2 H 0.424068 0.510959 0.451819 0.031 Uiso 1 1 calc R U . . .
C3 C 0.46634(11) 0.47039(12) 0.38811(11) 0.0246(6) Uani 1 1 d . . . . .
H3 H 0.433346 0.444600 0.378929 0.030 Uiso 1 1 calc R U . . .
C4 C 0.52191(11) 0.46817(11) 0.35816(10) 0.0209(5) Uani 1 1 d . . . . .
C5 C 0.56928(10) 0.50837(10) 0.37286(10) 0.0171(4) Uani 1 1 d . . . . .
C6 C 0.53211(12) 0.42707(11) 0.31487(11) 0.0264(6) Uani 1 1 d . . . . .
H6 H 0.500412 0.400407 0.304253 0.032 Uiso 1 1 calc R U . . .
C7 C 0.58733(12) 0.42580(12) 0.28850(12) 0.0296(6) Uani 1 1 d . . . . .
H7 H 0.593831 0.398260 0.259461 0.036 Uiso 1 1 calc R U . . .
C8 C 0.63486(11) 0.46492(11) 0.30387(11) 0.0255(6) Uani 1 1 d . . . . .
H8 H 0.673101 0.463000 0.285137 0.031 Uiso 1 1 calc R U . . .
C9 C 0.62723(11) 0.50592(10) 0.34544(10) 0.0187(5) Uani 1 1 d . . . . .
C10 C 0.73595(11) 0.57078(11) 0.31074(10) 0.0210(5) Uani 1 1 d . . . . .
H10 H 0.751311 0.531202 0.298021 0.025 Uiso 1 1 calc R U . . .
C11 C 0.79116(12) 0.60873(13) 0.32903(12) 0.0308(6) Uani 1 1 d . . . . .
H11A H 0.776673 0.647831 0.341173 0.046 Uiso 1 1 calc R U . . .
H11B H 0.819563 0.613636 0.298098 0.046 Uiso 1 1 calc R U . . .
H11C H 0.812384 0.588863 0.359443 0.046 Uiso 1 1 calc R U . . .
C12 C 0.70307(12) 0.60132(13) 0.26299(11) 0.0284(6) Uani 1 1 d . . . . .
H12A H 0.669172 0.576165 0.250271 0.043 Uiso 1 1 calc R U . . .
H12B H 0.732121 0.607660 0.232773 0.043 Uiso 1 1 calc R U . . .
H12C H 0.686831 0.639714 0.275284 0.043 Uiso 1 1 calc R U . . .
C13 C 0.73258(12) 0.51240(12) 0.41676(11) 0.0241(5) Uani 1 1 d . . . . .
H13 H 0.761360 0.540171 0.435913 0.029 Uiso 1 1 calc R U . . .
C14 C 0.77254(14) 0.46531(14) 0.38886(12) 0.0382(7) Uani 1 1 d . . . . .
H14A H 0.746273 0.437321 0.368845 0.057 Uiso 1 1 calc R U . . .
H14B H 0.796179 0.443795 0.416782 0.057 Uiso 1 1 calc R U . . .
H14C H 0.800774 0.484656 0.363075 0.057 Uiso 1 1 calc R U . . .
C15 C 0.69311(13) 0.48385(12) 0.46153(11) 0.0307(6) Uani 1 1 d . . . . .
H15A H 0.667044 0.514232 0.478545 0.046 Uiso 1 1 calc R U . . .
H15B H 0.719771 0.466103 0.489538 0.046 Uiso 1 1 calc R U . . .
H15C H 0.667199 0.452896 0.445201 0.046 Uiso 1 1 calc R U . . .

loop_
_atom_site_aniso_label
_atom_site_aniso_U_11
_atom_site_aniso_U_22
_atom_site_aniso_U_33
_atom_site_aniso_U_23
_atom_site_aniso_U_13
_atom_site_aniso_U_12
Br1 0.01963(16) 0.02388(18) 0.01668(17) 0.000 0.000 -0.00140(14)
Co1 0.0154(2) 0.0159(2) 0.0150(2) 0.000 0.000 0.00033(18)
P1 0.0141(3) 0.0161(3) 0.0188(3) 0.0001(2) 0.0013(2) -0.0012(2)
N1 0.0181(9) 0.0167(10) 0.0173(10) 0.0020(8) 0.0008(8) -0.0018(8)
C1 0.0233(12) 0.0250(13) 0.0195(13) -0.0003(10) 0.0022(10) -0.0012(10)
C2 0.0191(12) 0.0326(15) 0.0262(14) 0.0031(11) 0.0067(11) -0.0039(11)
C3 0.0183(12) 0.0276(14) 0.0279(15) 0.0005(11) -0.0006(10) -0.0073(10)
C4 0.0201(12) 0.0203(12) 0.0222(13) 0.0011(9) -0.0012(10) -0.0044(10)
C5 0.0177(10) 0.0167(11) 0.0167(11) 0.0018(10) -0.0001(10) -0.0006(9)
C6 0.0242(13) 0.0243(14) 0.0308(15) -0.0063(11) -0.0022(11) -0.0087(11)
C7 0.0292(14) 0.0290(15) 0.0307(15) -0.0114(12) 0.0017(12) -0.0043(11)
C8 0.0214(13) 0.0257(13) 0.0295(14) -0.0072(11) 0.0045(11) 0.0006(10)
C9 0.0168(11) 0.0182(11) 0.0211(12) 0.0021(9) 0.0010(10) -0.0014(10)
C10 0.0202(12) 0.0191(12) 0.0236(13) 0.0003(10) 0.0051(10) -0.0012(10)
C11 0.0221(13) 0.0355(16) 0.0346(16) -0.0039(12) 0.0080(12) -0.0085(11)
C12 0.0290(14) 0.0315(14) 0.0247(14) 0.0041(12) 0.0064(11) 0.0018(12)
C13 0.0240(12) 0.0243(13) 0.0241(14) 0.0023(11) -0.0014(11) 0.0033(10)
C14 0.0376(16) 0.0403(17) 0.0366(18) 0.0083(13) 0.0060(13) 0.0194(14)
C15 0.0369(15) 0.0276(15) 0.0278(15) 0.0076(12) 0.0015(12) 0.0079(12)

loop_
_atom_type_symbol
_atom_type_description
_atom_type_scat_dispersion_real
_atom_type_scat_dispersion_imag
_atom_type_scat_source
C C 0.0033 0.0016 'International Tables Vol C Tables 4.2.6.8 and 6.1.1.4'
H H 0.0000 0.0000 'International Tables Vol C Tables 4.2.6.8 and 6.1.1.4'
Br Br -0.2901 2.4595 'International Tables Vol C Tables 4.2.6.8 and 6.1.1.4'
Co Co 0.3494 0.9721 'International Tables Vol C Tables 4.2.6.8 and 6.1.1.4'
N N 0.0061 0.0033 'International Tables Vol C Tables 4.2.6.8 and 6.1.1.4'
P P 0.1023 0.0942 'International Tables Vol C Tables 4.2.6.8 and 6.1.1.4'

loop_
_geom_angle_atom_site_label_1
_geom_angle_atom_site_label_2
_geom_angle_atom_site_label_3
_geom_angle
_geom_angle_site_symmetry_1
_geom_angle_site_symmetry_3
_geom_angle_publ_flag
P1 Co1 Br1 120.581(18) . . ?
P1 Co1 Br1 120.579(18) 4_665 . ?
P1 Co1 P1 118.84(4) . 4_665 ?
N1 Co1 Br1 92.50(5) 4_665 . ?
N1 Co1 Br1 92.50(5) . . ?
N1 Co1 P1 97.11(5) 4_665 . ?
N1 Co1 P1 97.11(5) . 4_665 ?
N1 Co1 P1 80.31(5) . . ?
N1 Co1 P1 80.32(5) 4_665 4_665 ?
N1 Co1 N1 175.00(10) . 4_665 ?
C9 P1 Co1 102.32(8) . . ?
C9 P1 C10 104.17(11) . . ?
C9 P1 C13 102.21(11) . . ?
C10 P1 Co1 130.63(8) . . ?
C10 P1 C13 101.84(11) . . ?
C13 P1 Co1 112.22(9) . . ?
C1 N1 Co1 122.17(16) . . ?
C1 N1 C5 117.6(2) . . ?
C5 N1 Co1 118.67(14) . . ?
N1 C1 H1 118.0 . . ?
N1 C1 C2 123.9(2) . . ?
C2 C1 H1 118.0 . . ?
C1 C2 H2 120.4 . . ?
C3 C2 C1 119.1(2) . . ?
C3 C2 H2 120.4 . . ?
C2 C3 H3 120.3 . . ?
C2 C3 C4 119.4(2) . . ?
C4 C3 H3 120.3 . . ?
C3 C4 C5 118.1(2) . . ?
C3 C4 C6 122.7(2) . . ?
C5 C4 C6 119.3(2) . . ?
N1 C5 C4 121.8(2) . . ?
N1 C5 C9 118.1(2) . . ?
C4 C5 C9 120.0(2) . . ?
C4 C6 H6 120.0 . . ?
C7 C6 C4 120.1(2) . . ?
C7 C6 H6 120.0 . . ?
C6 C7 H7 119.7 . . ?
C6 C7 C8 120.7(2) . . ?
C8 C7 H7 119.7 . . ?
C7 C8 H8 119.2 . . ?
C9 C8 C7 121.6(2) . . ?
C9 C8 H8 119.2 . . ?
C5 C9 P1 114.69(17) . . ?
C8 C9 P1 126.96(19) . . ?
C8 C9 C5 118.3(2) . . ?
P1 C10 H10 108.8 . . ?
C11 C10 P1 109.09(18) . . ?
C11 C10 H10 108.8 . . ?
C12 C10 P1 111.76(17) . . ?
C12 C10 H10 108.8 . . ?
C12 C10 C11 109.6(2) . . ?
C10 C11 H11A 109.5 . . ?
C10 C11 H11B 109.5 . . ?
C10 C11 H11C 109.5 . . ?
H11A C11 H11B 109.5 . . ?
H11A C11 H11C 109.5 . . ?
H11B C11 H11C 109.5 . . ?
C10 C12 H12A 109.5 . . ?
C10 C12 H12B 109.5 . . ?
C10 C12 H12C 109.5 . . ?
H12A C12 H12B 109.5 . . ?
H12A C12 H12C 109.5 . . ?
H12B C12 H12C 109.5 . . ?
P1 C13 H13 106.4 . . ?
C14 C13 P1 116.35(19) . . ?
C14 C13 H13 106.4 . . ?
C15 C13 P1 110.42(17) . . ?
C15 C13 H13 106.4 . . ?
C15 C13 C14 110.2(2) . . ?
C13 C14 H14A 109.5 . . ?
C13 C14 H14B 109.5 . . ?
C13 C14 H14C 109.5 . . ?
H14A C14 H14B 109.5 . . ?
H14A C14 H14C 109.5 . . ?
H14B C14 H14C 109.5 . . ?
C13 C15 H15A 109.5 . . ?
C13 C15 H15B 109.5 . . ?
C13 C15 H15C 109.5 . . ?
H15A C15 H15B 109.5 . . ?
H15A C15 H15C 109.5 . . ?
H15B C15 H15C 109.5 . . ?

loop_
_geom_bond_atom_site_label_1
_geom_bond_atom_site_label_2
_geom_bond_distance
_geom_bond_site_symmetry_2
_geom_bond_publ_flag
Br1 Co1 2.4970(6) . ?
Co1 P1 2.2742(6) 4_665 ?
Co1 P1 2.2742(6) . ?
Co1 N1 2.1836(19) . ?
Co1 N1 2.1836(19) 4_665 ?
P1 C9 1.827(2) . ?
P1 C10 1.856(2) . ?
P1 C13 1.873(3) . ?
N1 C1 1.329(3) . ?
N1 C5 1.378(3) . ?
C1 H1 0.9500 . ?
C1 C2 1.402(3) . ?
C2 H2 0.9500 . ?
C2 C3 1.365(4) . ?
C3 H3 0.9500 . ?
C3 C4 1.413(3) . ?
C4 C5 1.417(3) . ?
C4 C6 1.419(3) . ?
C5 C9 1.428(3) . ?
C6 H6 0.9500 . ?
C6 C7 1.363(4) . ?
C7 H7 0.9500 . ?
C7 C8 1.409(4) . ?
C8 H8 0.9500 . ?
C8 C9 1.378(3) . ?
C10 H10 1.0000 . ?
C10 C11 1.540(3) . ?
C10 C12 1.527(4) . ?
C11 H11A 0.9800 . ?
C11 H11B 0.9800 . ?
C11 H11C 0.9800 . ?
C12 H12A 0.9800 . ?
C12 H12B 0.9800 . ?
C12 H12C 0.9800 . ?
C13 H13 1.0000 . ?
C13 C14 1.529(4) . ?
C13 C15 1.529(4) . ?
C14 H14A 0.9800 . ?
C14 H14B 0.9800 . ?
C14 H14C 0.9800 . ?
C15 H15A 0.9800 . ?
C15 H15B 0.9800 . ?
C15 H15C 0.9800 . ?

loop_
_geom_torsion_atom_site_label_1
_geom_torsion_atom_site_label_2
_geom_torsion_atom_site_label_3
_geom_torsion_atom_site_label_4
_geom_torsion
_geom_torsion_site_symmetry_1
_geom_torsion_site_symmetry_2
_geom_torsion_site_symmetry_3
_geom_torsion_site_symmetry_4
_geom_torsion_publ_flag
Co1 P1 C9 C5 -16.56(18) . . . . ?
Co1 P1 C9 C8 163.3(2) . . . . ?
Co1 P1 C10 C11 67.1(2) . . . . ?
Co1 P1 C10 C12 -54.3(2) . . . . ?
Co1 P1 C13 C14 178.11(18) . . . . ?
Co1 P1 C13 C15 51.6(2) . . . . ?
Co1 N1 C1 C2 163.4(2) . . . . ?
Co1 N1 C5 C4 -162.60(18) . . . . ?
Co1 N1 C5 C9 18.4(3) . . . . ?
N1 C1 C2 C3 -0.8(4) . . . . ?
N1 C5 C9 P1 0.5(3) . . . . ?
N1 C5 C9 C8 -179.3(2) . . . . ?
C1 N1 C5 C4 3.4(3) . . . . ?
C1 N1 C5 C9 -175.6(2) . . . . ?
C1 C2 C3 C4 2.4(4) . . . . ?
C2 C3 C4 C5 -1.2(4) . . . . ?
C2 C3 C4 C6 178.0(3) . . . . ?
C3 C4 C5 N1 -1.8(4) . . . . ?
C3 C4 C5 C9 177.1(2) . . . . ?
C3 C4 C6 C7 -178.0(3) . . . . ?
C4 C5 C9 P1 -178.45(18) . . . . ?
C4 C5 C9 C8 1.7(3) . . . . ?
C4 C6 C7 C8 0.2(4) . . . . ?
C5 N1 C1 C2 -2.1(4) . . . . ?
C5 C4 C6 C7 1.1(4) . . . . ?
C6 C4 C5 N1 179.0(2) . . . . ?
C6 C4 C5 C9 -2.1(4) . . . . ?
C6 C7 C8 C9 -0.6(4) . . . . ?
C7 C8 C9 P1 179.8(2) . . . . ?
C7 C8 C9 C5 -0.4(4) . . . . ?
C9 P1 C10 C11 -172.45(17) . . . . ?
C9 P1 C10 C12 66.1(2) . . . . ?
C9 P1 C13 C14 69.2(2) . . . . ?
C9 P1 C13 C15 -57.3(2) . . . . ?
C10 P1 C9 C5 -154.51(18) . . . . ?
C10 P1 C9 C8 25.3(3) . . . . ?
C10 P1 C13 C14 -38.3(2) . . . . ?
C10 P1 C13 C15 -164.87(19) . . . . ?
C13 P1 C9 C5 99.76(19) . . . . ?
C13 P1 C9 C8 -80.4(2) . . . . ?
C13 P1 C10 C11 -66.4(2) . . . . ?
C13 P1 C10 C12 172.15(18) . . . . ?
